data_7103159
loop_
_publ_author_name
'Carenco, Sophie'
'Resa, Irene'
'Le Goff, Xavier'
'Le Floch, Pascal'
'M\'ezailles, Nicolas'

_publ_section_title
;
 White phosphorus as single source of "P" in the synthesis of nickel
 phosphide.
;
_journal_issue 22
_journal_name_full 'Chemical communications (Cambridge, England)'
_journal_page_first 2568
_journal_page_last 2570
_journal_paper_doi 10.1039/b802454e
_journal_year 2008
_chemical_formula_moiety 'C32 H66 Ni P2'
_chemical_formula_sum 'C32 H66 Ni P2'
_chemical_formula_weight 571.50
_chemical_name_systematic
;
?
;
_space_group_IT_number 15
_symmetry_cell_setting monoclinic
_symmetry_space_group_name_Hall '-C 2yc'
_symmetry_space_group_name_H-M 'C 1 2/c 1'
_atom_sites_solution_hydrogens geom
_atom_sites_solution_primary direct
_atom_sites_solution_secondary difmap
_audit_creation_method SHELXL-97
_cell_angle_alpha 90.00
_cell_angle_beta 90.769(1)
_cell_angle_gamma 90.00
_cell_formula_units_Z 4
_cell_length_a 21.777(1)
_cell_length_b 8.967(1)
_cell_length_c 17.218(1)
_cell_measurement_reflns_used 4592
_cell_measurement_temperature 150.0(1)
_cell_measurement_theta_max 30.034
_cell_measurement_theta_min 0.998
_cell_volume 3361.9(5)
_computing_structure_refinement 'SHELXL-97 (Sheldrick, 1997)'
_computing_structure_solution 'SHELXS-97 (Sheldrick, 1990)'
_diffrn_ambient_temperature 150.0(1)
_diffrn_measured_fraction_theta_full 0.995
_diffrn_measured_fraction_theta_max 0.995
_diffrn_measurement_device_type KappaCCD
_diffrn_measurement_method 'phi and omega scans'
_diffrn_radiation_monochromator graphite
_diffrn_radiation_source 'fine-focus sealed tube'
_diffrn_radiation_type MoK\a
_diffrn_radiation_wavelength 0.71069
_diffrn_reflns_av_R_equivalents 0.0274
_diffrn_reflns_av_sigmaI/netI 0.0373
_diffrn_reflns_limit_h_max 30
_diffrn_reflns_limit_h_min -25
_diffrn_reflns_limit_k_max 12
_diffrn_reflns_limit_k_min -11
_diffrn_reflns_limit_l_max 24
_diffrn_reflns_limit_l_min -20
_diffrn_reflns_number 15342
_diffrn_reflns_theta_full 30.03
_diffrn_reflns_theta_max 30.03
_diffrn_reflns_theta_min 3.40
_exptl_absorpt_coefficient_mu 0.690
_exptl_absorpt_correction_T_max 0.9469
_exptl_absorpt_correction_T_min 0.8197
_exptl_absorpt_correction_type multi-scan
_exptl_crystal_colour Yellow
_exptl_crystal_density_diffrn 1.129
_exptl_crystal_density_method 'not measured'
_exptl_crystal_description Plate
_exptl_crystal_F_000 1264
_exptl_crystal_size_max 0.30
_exptl_crystal_size_mid 0.16
_exptl_crystal_size_min 0.08
_refine_diff_density_max 0.514
_refine_diff_density_min -0.470
_refine_diff_density_rms 0.057
_refine_ls_extinction_method none
_refine_ls_goodness_of_fit_ref 1.073
_refine_ls_hydrogen_treatment constr
_refine_ls_matrix_type full
_refine_ls_number_parameters 162
_refine_ls_number_reflns 4911
_refine_ls_number_restraints 0
_refine_ls_restrained_S_all 1.073
_refine_ls_R_factor_all 0.0495
_refine_ls_R_factor_gt 0.0372
_refine_ls_shift/su_max 0.000
_refine_ls_shift/su_mean 0.000
_refine_ls_structure_factor_coef Fsqd
_refine_ls_weighting_details 'calc w=1/[\s^2^(Fo^2^)+(0.0476P)^2^+1.4756P] where P=(Fo^2^+2Fc^2^)/3'
_refine_ls_weighting_scheme calc
_refine_ls_wR_factor_gt 0.0938
_refine_ls_wR_factor_ref 0.0995
_reflns_number_gt 4007
_reflns_number_total 4911
_reflns_threshold_expression >2sigma(I)
_cod_data_source_file b802454e.txt
_cod_data_source_block irg05007
_cod_depositor_comments
;
The following automatic conversions were performed:
'_symmetry_cell_setting' value 'Monoclinic' changed to 'monoclinic'
according to '/home/saulius/struct/CIF-dictionaries/cif_core.dic'
dictionary named 'cif_core.dic' version 2.4.1 from 2010-06-29.

Automatic conversion script
Id: cif_fix_enum 1527 2010-12-29 10:47:43Z saulius 
;
_cod_original_sg_symbol_H-M 'C2/c '
_cod_database_code 7103159

loop_
_symmetry_equiv_pos_as_xyz
'x, y, z'
'-x, y, -z+1/2'
'x+1/2, y+1/2, z'
'-x+1/2, y+1/2, -z+1/2'
'-x, -y, -z'
'x, -y, z-1/2'
'-x+1/2, -y+1/2, -z'
'x+1/2, -y+1/2, z-1/2'

loop_
_atom_site_label
_atom_site_type_symbol
_atom_site_fract_x
_atom_site_fract_y
_atom_site_fract_z
_atom_site_U_iso_or_equiv
_atom_site_adp_type
_atom_site_occupancy
_atom_site_symmetry_multiplicity
_atom_site_calc_flag
_atom_site_refinement_flags
_atom_site_disorder_assembly
_atom_site_disorder_group
Ni1 Ni 0.0000 0.06734(3) 0.2500 0.02247(8) Uani 1 2 d S . .
P1 P 0.041452(17) 0.21565(4) 0.16518(2) 0.02443(10) Uani 1 1 d . . .
C1 C 0.01579(8) -0.22206(18) 0.16465(9) 0.0326(3) Uani 1 1 d . . .
H1A H 0.0242 -0.2433 0.1094 0.039 Uiso 1 1 calc R . .
H1B H -0.0036 -0.3119 0.1871 0.039 Uiso 1 1 calc R . .
C2 C -0.02924(7) -0.09317(16) 0.16900(9) 0.0280(3) Uani 1 1 d . . .
H2 H -0.0278 -0.0177 0.1304 0.034 Uiso 1 1 calc R . .
C3 C -0.07236(7) -0.08134(16) 0.22718(9) 0.0279(3) Uani 1 1 d . . .
H3 H -0.1000 0.0006 0.2259 0.033 Uiso 1 1 calc R . .
C4 C 0.07731(7) -0.19304(17) 0.20757(9) 0.0316(3) Uani 1 1 d . . .
H4A H 0.0929 -0.2885 0.2290 0.038 Uiso 1 1 calc R . .
H4B H 0.1076 -0.1563 0.1698 0.038 Uiso 1 1 calc R . .
C5 C 0.09470(7) 0.36444(17) 0.19730(9) 0.0285(3) Uani 1 1 d . . .
H5A H 0.1049 0.4267 0.1517 0.034 Uiso 1 1 calc R . .
H5B H 0.0731 0.4290 0.2348 0.034 Uiso 1 1 calc R . .
C6 C 0.15457(7) 0.31099(18) 0.23508(9) 0.0305(3) Uani 1 1 d . . .
H6A H 0.1449 0.2448 0.2793 0.037 Uiso 1 1 calc R . .
H6B H 0.1779 0.2519 0.1969 0.037 Uiso 1 1 calc R . .
C7 C 0.19434(8) 0.4390(2) 0.26396(11) 0.0392(4) Uani 1 1 d . . .
H7A H 0.1703 0.5004 0.3005 0.047 Uiso 1 1 calc R . .
H7B H 0.2052 0.5030 0.2193 0.047 Uiso 1 1 calc R . .
C8 C 0.25296(9) 0.3875(3) 0.30449(12) 0.0501(5) Uani 1 1 d . . .
H8A H 0.2426 0.3251 0.3492 0.075 Uiso 1 1 calc R . .
H8B H 0.2764 0.4745 0.3224 0.075 Uiso 1 1 calc R . .
H8C H 0.2777 0.3297 0.2681 0.075 Uiso 1 1 calc R . .
C9 C 0.08713(7) 0.12337(17) 0.08925(8) 0.0286(3) Uani 1 1 d . . .
H9A H 0.1205 0.0676 0.1158 0.034 Uiso 1 1 calc R . .
H9B H 0.0603 0.0487 0.0635 0.034 Uiso 1 1 calc R . .
C10 C 0.11638(8) 0.21700(18) 0.02537(9) 0.0329(3) Uani 1 1 d . . .
H10A H 0.0836 0.2579 -0.0089 0.040 Uiso 1 1 calc R . .
H10B H 0.1386 0.3020 0.0493 0.040 Uiso 1 1 calc R . .
C11 C 0.16084(8) 0.1266(2) -0.02312(9) 0.0347(3) Uani 1 1 d . . .
H11A H 0.1385 0.0419 -0.0473 0.042 Uiso 1 1 calc R . .
H11B H 0.1933 0.0850 0.0113 0.042 Uiso 1 1 calc R . .
C12 C 0.19068(9) 0.2190(2) -0.08667(11) 0.0482(5) Uani 1 1 d . . .
H12A H 0.1592 0.2513 -0.1242 0.072 Uiso 1 1 calc R . .
H12B H 0.2214 0.1584 -0.1132 0.072 Uiso 1 1 calc R . .
H12C H 0.2106 0.3066 -0.0635 0.072 Uiso 1 1 calc R . .
C13 C -0.01074(7) 0.33623(17) 0.10735(9) 0.0293(3) Uani 1 1 d . . .
H13A H -0.0266 0.4151 0.1420 0.035 Uiso 1 1 calc R . .
H13B H 0.0137 0.3861 0.0668 0.035 Uiso 1 1 calc R . .
C14 C -0.06529(7) 0.26043(17) 0.06787(8) 0.0282(3) Uani 1 1 d . . .
H14A H -0.0889 0.2049 0.1071 0.034 Uiso 1 1 calc R . .
H14B H -0.0502 0.1878 0.0293 0.034 Uiso 1 1 calc R . .
C15 C -0.10735(7) 0.37254(19) 0.02731(9) 0.0349(3) Uani 1 1 d . . .
H15A H -0.1206 0.4477 0.0658 0.042 Uiso 1 1 calc R . .
H15B H -0.0837 0.4252 -0.0130 0.042 Uiso 1 1 calc R . .
C16 C -0.16409(8) 0.3037(2) -0.01051(11) 0.0464(4) Uani 1 1 d . . .
H16A H -0.1516 0.2309 -0.0497 0.070 Uiso 1 1 calc R . .
H16B H -0.1887 0.3822 -0.0354 0.070 Uiso 1 1 calc R . .
H16C H -0.1885 0.2538 0.0291 0.070 Uiso 1 1 calc R . .

loop_
_atom_site_aniso_label
_atom_site_aniso_U_11
_atom_site_aniso_U_22
_atom_site_aniso_U_33
_atom_site_aniso_U_23
_atom_site_aniso_U_13
_atom_site_aniso_U_12
Ni1 0.02320(13) 0.01633(13) 0.02784(14) 0.000 -0.00070(9) 0.000
P1 0.02497(18) 0.01842(18) 0.02985(19) 0.00089(13) -0.00135(14) -0.00182(13)
C1 0.0386(8) 0.0240(8) 0.0353(8) -0.0042(6) 0.0026(6) -0.0007(6)
C2 0.0320(7) 0.0194(7) 0.0326(7) -0.0020(5) -0.0032(6) -0.0035(6)
C3 0.0264(7) 0.0200(7) 0.0373(8) -0.0027(6) -0.0033(6) -0.0029(5)
C4 0.0323(8) 0.0218(7) 0.0409(8) 0.0013(6) 0.0052(6) 0.0049(6)
C5 0.0293(7) 0.0215(7) 0.0347(7) -0.0010(6) -0.0010(6) -0.0044(6)
C6 0.0288(7) 0.0282(8) 0.0345(8) 0.0003(6) -0.0009(6) -0.0044(6)
C7 0.0324(8) 0.0381(10) 0.0470(9) -0.0083(7) -0.0057(7) -0.0064(7)
C8 0.0366(9) 0.0618(13) 0.0518(10) -0.0039(10) -0.0105(8) -0.0088(9)
C9 0.0313(7) 0.0245(7) 0.0299(7) 0.0020(6) 0.0017(6) -0.0025(6)
C10 0.0385(8) 0.0284(8) 0.0319(7) 0.0025(6) 0.0009(6) -0.0055(6)
C11 0.0343(8) 0.0371(9) 0.0328(7) 0.0000(7) 0.0018(6) -0.0058(7)
C12 0.0492(11) 0.0579(13) 0.0377(9) -0.0003(8) 0.0077(8) -0.0167(9)
C13 0.0301(7) 0.0207(7) 0.0371(7) 0.0041(6) -0.0021(6) -0.0015(6)
C14 0.0290(7) 0.0258(7) 0.0296(7) 0.0023(6) -0.0004(6) 0.0000(6)
C15 0.0333(8) 0.0321(8) 0.0391(8) 0.0042(7) -0.0044(6) 0.0038(7)
C16 0.0359(9) 0.0518(12) 0.0510(10) 0.0016(9) -0.0106(8) 0.0031(8)

loop_
_atom_type_symbol
_atom_type_description
_atom_type_scat_dispersion_real
_atom_type_scat_dispersion_imag
_atom_type_scat_source
C C 0.0033 0.0016 'International Tables Vol C Tables 4.2.6.8 and 6.1.1.4'
H H 0.0000 0.0000 'International Tables Vol C Tables 4.2.6.8 and 6.1.1.4'
Ni Ni 0.3393 1.1124 'International Tables Vol C Tables 4.2.6.8 and 6.1.1.4'
P P 0.1023 0.0942 'International Tables Vol C Tables 4.2.6.8 and 6.1.1.4'

loop_
_geom_angle_atom_site_label_1
_geom_angle_atom_site_label_2
_geom_angle_atom_site_label_3
_geom_angle
_geom_angle_site_symmetry_1
_geom_angle_site_symmetry_3
_geom_angle_publ_flag
C2 Ni1 C2 93.32(8) . 2 ?
C2 Ni1 C3 38.60(6) . . ?
C2 Ni1 C3 84.78(6) 2 . ?
C2 Ni1 C3 84.78(6) . 2 ?
C2 Ni1 C3 38.60(6) 2 2 ?
C3 Ni1 C3 101.06(8) . 2 ?
C2 Ni1 P1 137.69(4) . 2 ?
C2 Ni1 P1 95.62(4) 2 2 ?
C3 Ni1 P1 101.33(4) . 2 ?
C3 Ni1 P1 125.39(4) 2 2 ?
C2 Ni1 P1 95.62(4) . . ?
C2 Ni1 P1 137.69(4) 2 . ?
C3 Ni1 P1 125.39(4) . . ?
C3 Ni1 P1 101.33(4) 2 . ?
P1 Ni1 P1 104.81(2) 2 . ?
C5 P1 C9 101.15(7) . . ?
C5 P1 C13 96.76(7) . . ?
C9 P1 C13 102.33(7) . . ?
C5 P1 Ni1 120.26(5) . . ?
C9 P1 Ni1 115.61(5) . . ?
C13 P1 Ni1 117.40(5) . . ?
C2 C1 C4 113.89(12) . . ?
C2 C1 H1A 108.8 . . ?
C4 C1 H1A 108.8 . . ?
C2 C1 H1B 108.8 . . ?
C4 C1 H1B 108.8 . . ?
H1A C1 H1B 107.7 . . ?
C3 C2 C1 122.57(14) . . ?
C3 C2 Ni1 70.70(8) . . ?
C1 C2 Ni1 111.40(10) . . ?
C3 C2 H2 118.7 . . ?
C1 C2 H2 118.7 . . ?
Ni1 C2 H2 88.0 . . ?
C2 C3 C4 122.86(14) . 2 ?
C2 C3 Ni1 70.69(8) . . ?
C4 C3 Ni1 110.07(10) 2 . ?
C2 C3 H3 118.6 . . ?
C4 C3 H3 118.6 2 . ?
Ni1 C3 H3 89.2 . . ?
C3 C4 C1 113.45(12) 2 . ?
C3 C4 H4A 108.9 2 . ?
C1 C4 H4A 108.9 . . ?
C3 C4 H4B 108.9 2 . ?
C1 C4 H4B 108.9 . . ?
H4A C4 H4B 107.7 . . ?
C6 C5 P1 115.46(11) . . ?
C6 C5 H5A 108.4 . . ?
P1 C5 H5A 108.4 . . ?
C6 C5 H5B 108.4 . . ?
P1 C5 H5B 108.4 . . ?
H5A C5 H5B 107.5 . . ?
C7 C6 C5 112.48(13) . . ?
C7 C6 H6A 109.1 . . ?
C5 C6 H6A 109.1 . . ?
C7 C6 H6B 109.1 . . ?
C5 C6 H6B 109.1 . . ?
H6A C6 H6B 107.8 . . ?
C6 C7 C8 113.12(16) . . ?
C6 C7 H7A 109.0 . . ?
C8 C7 H7A 109.0 . . ?
C6 C7 H7B 109.0 . . ?
C8 C7 H7B 109.0 . . ?
H7A C7 H7B 107.8 . . ?
C7 C8 H8A 109.5 . . ?
C7 C8 H8B 109.5 . . ?
H8A C8 H8B 109.5 . . ?
C7 C8 H8C 109.5 . . ?
H8A C8 H8C 109.5 . . ?
H8B C8 H8C 109.5 . . ?
C10 C9 P1 119.74(11) . . ?
C10 C9 H9A 107.4 . . ?
P1 C9 H9A 107.4 . . ?
C10 C9 H9B 107.4 . . ?
P1 C9 H9B 107.4 . . ?
H9A C9 H9B 106.9 . . ?
C11 C10 C9 112.12(13) . . ?
C11 C10 H10A 109.2 . . ?
C9 C10 H10A 109.2 . . ?
C11 C10 H10B 109.2 . . ?
C9 C10 H10B 109.2 . . ?
H10A C10 H10B 107.9 . . ?
C10 C11 C12 112.64(15) . . ?
C10 C11 H11A 109.1 . . ?
C12 C11 H11A 109.1 . . ?
C10 C11 H11B 109.1 . . ?
C12 C11 H11B 109.1 . . ?
H11A C11 H11B 107.8 . . ?
C11 C12 H12A 109.5 . . ?
C11 C12 H12B 109.5 . . ?
H12A C12 H12B 109.5 . . ?
C11 C12 H12C 109.5 . . ?
H12A C12 H12C 109.5 . . ?
H12B C12 H12C 109.5 . . ?
C14 C13 P1 116.74(10) . . ?
C14 C13 H13A 108.1 . . ?
P1 C13 H13A 108.1 . . ?
C14 C13 H13B 108.1 . . ?
P1 C13 H13B 108.1 . . ?
H13A C13 H13B 107.3 . . ?
C13 C14 C15 111.79(13) . . ?
C13 C14 H14A 109.3 . . ?
C15 C14 H14A 109.3 . . ?
C13 C14 H14B 109.3 . . ?
C15 C14 H14B 109.3 . . ?
H14A C14 H14B 107.9 . . ?
C16 C15 C14 114.14(15) . . ?
C16 C15 H15A 108.7 . . ?
C14 C15 H15A 108.7 . . ?
C16 C15 H15B 108.7 . . ?
C14 C15 H15B 108.7 . . ?
H15A C15 H15B 107.6 . . ?
C15 C16 H16A 109.5 . . ?
C15 C16 H16B 109.5 . . ?
H16A C16 H16B 109.5 . . ?
C15 C16 H16C 109.5 . . ?
H16A C16 H16C 109.5 . . ?
H16B C16 H16C 109.5 . . ?

loop_
_geom_bond_atom_site_label_1
_geom_bond_atom_site_label_2
_geom_bond_distance
_geom_bond_site_symmetry_2
_geom_bond_publ_flag
Ni1 C2 2.0971(14) . ?
Ni1 C2 2.0971(14) 2 ?
Ni1 C3 2.0973(14) . ?
Ni1 C3 2.0973(14) 2 ?
Ni1 P1 2.1799(4) 2 ?
Ni1 P1 2.1799(4) . ?
P1 C5 1.8475(15) . ?
P1 C9 1.8488(15) . ?
P1 C13 1.8498(15) . ?
C1 C2 1.518(2) . ?
C1 C4 1.543(2) . ?
C1 H1A 0.9900 . ?
C1 H1B 0.9900 . ?
C2 C3 1.386(2) . ?
C2 H2 0.9500 . ?
C3 C4 1.510(2) 2 ?
C3 H3 0.9500 . ?
C4 C3 1.510(2) 2 ?
C4 H4A 0.9900 . ?
C4 H4B 0.9900 . ?
C5 C6 1.526(2) . ?
C5 H5A 0.9900 . ?
C5 H5B 0.9900 . ?
C6 C7 1.518(2) . ?
C6 H6A 0.9900 . ?
C6 H6B 0.9900 . ?
C7 C8 1.519(2) . ?
C7 H7A 0.9900 . ?
C7 H7B 0.9900 . ?
C8 H8A 0.9800 . ?
C8 H8B 0.9800 . ?
C8 H8C 0.9800 . ?
C9 C10 1.529(2) . ?
C9 H9A 0.9900 . ?
C9 H9B 0.9900 . ?
C10 C11 1.521(2) . ?
C10 H10A 0.9900 . ?
C10 H10B 0.9900 . ?
C11 C12 1.525(2) . ?
C11 H11A 0.9900 . ?
C11 H11B 0.9900 . ?
C12 H12A 0.9800 . ?
C12 H12B 0.9800 . ?
C12 H12C 0.9800 . ?
C13 C14 1.521(2) . ?
C13 H13A 0.9900 . ?
C13 H13B 0.9900 . ?
C14 C15 1.523(2) . ?
C14 H14A 0.9900 . ?
C14 H14B 0.9900 . ?
C15 C16 1.520(2) . ?
C15 H15A 0.9900 . ?
C15 H15B 0.9900 . ?
C16 H16A 0.9800 . ?
C16 H16B 0.9800 . ?
C16 H16C 0.9800 . ?
